data_2009923
loop_
_publ_author_name
'Brunck, J\"org-Stephan'
'Voss, J\"urgen'
'Viebrock, Heiko'
'Olbrich, Falk'

_publ_section_title
;
 Configuration of
 (<i>E</i>)-2-(1-hydroxy-1-methyl-2-oxopropyl)-2-(methylthio)thiolane
 <i>S</i>-oxide
;
_journal_issue 8
_journal_name_full 'Acta Crystallographica Section C'
_journal_page_first 1370
_journal_page_last 1372
_journal_paper_doi 10.1107/S0108270194002799
_journal_volume 50
_journal_year 1994
_chemical_formula_sum 'C9 H16 O3 S2'
_chemical_formula_weight 236.34
_chemical_melting_point 372
_chemical_name_systematic
;
(E)-2-(1-Hydroxy-1-methyl-2-oxopropyl)-2-(methyl-thio)thiolane 1-oxide
;
_space_group_IT_number 14
_symmetry_cell_setting monoclinic
_symmetry_space_group_name_Hall '-P 2yab'
_symmetry_space_group_name_H-M 'P 1 21/a 1'
_audit_creation_method SHELXL-93
_cell_angle_alpha 90.0
_cell_angle_beta 98.81(3)
_cell_angle_gamma 90.0
_cell_formula_units_Z 4
_cell_length_a 9.027(4)
_cell_length_b 10.561(4)
_cell_length_c 11.768(4)
_cell_measurement_reflns_used 15
_cell_measurement_temperature 293(2)
_cell_measurement_theta_max 19
_cell_measurement_theta_min 4
_cell_volume 1108.7(8)
_computing_cell_refinement 'Diffractometer Control Program for the Hilger & Watts (Y290)'
_computing_data_collection
;Diffractometer Control Program for the Hilger & Watts (Y290) (Kopf & Abeln,
 1993)
;
_computing_data_reduction 'WATSHEL (Kopf, 1992)'
_computing_molecular_graphics 'SHELXTL-Plus (Sheldrick, 1990)'
_computing_publication_material
;
CIFTAB SHELXL93; FCF2FOC (Kopf, 1992)
;
_computing_structure_refinement 'SHELXL93 (Sheldrick, 1993)'
_computing_structure_solution 'SHELXS86 (Sheldrick, 1990)'
_diffrn_ambient_temperature 293(2)
_diffrn_measurement_device 'Hilger & Watts (Y290)'
_diffrn_measurement_method 2\q/\w-scan-mode
_diffrn_radiation_monochromator graphite
_diffrn_radiation_source 'fine-focus sealed tube'
_diffrn_radiation_type MoK\a
_diffrn_radiation_wavelength 0.71073
_diffrn_reflns_av_R_equivalents 0.0078
_diffrn_reflns_av_sigmaI/netI 0.0133
_diffrn_reflns_limit_h_max 12
_diffrn_reflns_limit_h_min 0
_diffrn_reflns_limit_k_max 14
_diffrn_reflns_limit_k_min 0
_diffrn_reflns_limit_l_max 16
_diffrn_reflns_limit_l_min -16
_diffrn_reflns_number 3543
_diffrn_reflns_theta_max 30.0
_diffrn_reflns_theta_min 2.6
_diffrn_standards_decay_% 1
_diffrn_standards_interval_count 97
_diffrn_standards_number 3
_exptl_absorpt_coefficient_mu 0.460
_exptl_absorpt_correction_type none
_exptl_crystal_colour Colourless
_exptl_crystal_density_diffrn 1.416
_exptl_crystal_description 'Transparent blocks'
_exptl_crystal_F_000 504
_exptl_crystal_size_max 0.7
_exptl_crystal_size_mid 0.7
_exptl_crystal_size_min 0.3
_refine_diff_density_max 0.761
_refine_diff_density_min -0.742
_refine_ls_extinction_method none
_refine_ls_goodness_of_fit_all 1.286
_refine_ls_goodness_of_fit_obs 1.257
_refine_ls_hydrogen_treatment 'H-atom treatment ?'
_refine_ls_matrix_type full
_refine_ls_number_parameters 132
_refine_ls_number_reflns 3227
_refine_ls_number_restraints 0
_refine_ls_restrained_S_all 1.305
_refine_ls_restrained_S_obs 1.257
_refine_ls_R_factor_all 0.0642
_refine_ls_R_factor_obs 0.0516
_refine_ls_shift/esd_max 0.098
_refine_ls_shift/esd_mean 0.012
_refine_ls_structure_factor_coef Fsqd
_refine_ls_weighting_scheme
;calc w = 1/[\s^2^(F~o~^2^)+(0.0723P)^2^+0.4031P]
where P = (F~o~^2^+2F~c~^2^)/3
;
_refine_ls_wR_factor_all 0.1617
_refine_ls_wR_factor_obs 0.1418
_reflns_number_observed 2698
_reflns_number_total 3239
_reflns_observed_criterion >2\s(I)
_cod_data_source_file ab1150.cif
_cod_data_source_block e4k
_cod_depositor_comments
;
The following automatic conversions were performed:
'_geom_bond_publ_flag' value 'Yes' changed to 'yes' according to
'/home/saulius/struct/CIF-dictionaries/cif_core.dic' dictionary named
'cif_core.dic' version 2.4.1 from 2010-06-29 (14 times).

Automatic conversion script
Id: cif_fix_enum 1527 2010-12-29 10:47:43Z saulius 

The following automatic conversions were performed:

'_chemical_melting_point' value '372 K' was changed to '372' - the
value should be numeric and without a unit designator.

Automatic conversion script
Id: cif_fix_values 1646 2011-03-28 12:23:43Z adriana 

The following automatic conversions were performed:

'_chemical_melting_point' value '372 K' was changed to '372' - the
value should be numeric and without a unit
designator.

'_geom_bond_publ_flag' value 'Yes' changed to 'yes'
according to /home/saulius/struct/CIF-dictionaries/cif_core.dic
dictionary named 'cif_core.dic' version 2.4.1 from 2010-06-29 (14
times).

'_geom_angle_publ_flag' value 'Y' changed to 'y' according
to /home/saulius/struct/CIF-dictionaries/cif_core.dic dictionary
named 'cif_core.dic' version 2.4.1 from 2010-06-29 (23 times).

Automatic conversion script
Id: cif_fix_values 1715 2011-07-08 13:25:40Z adriana 
;
_cod_original_cell_volume 1108.7(7)
_cod_original_sg_symbol_H-M 'P 21/a'
_cod_database_code 2009923

loop_
_symmetry_equiv_pos_as_xyz
'x, y, z'
'-x+1/2, y+1/2, -z'
'-x, -y, -z'
'x-1/2, -y-1/2, z'

loop_
_atom_site_aniso_label
_atom_site_aniso_U_11
_atom_site_aniso_U_22
_atom_site_aniso_U_33
_atom_site_aniso_U_12
_atom_site_aniso_U_13
_atom_site_aniso_U_23
S1 0.0376(3) 0.0403(3) 0.0429(3) -0.0018(2) 0.0022(2) 0.0034(2)
S2 0.0510(3) 0.0426(3) 0.0495(3) 0.0099(2) -0.0023(2) -0.0125(2)
O2 0.0375(8) 0.0420(9) 0.0632(11) 0.0002(7) -0.0094(7) -0.0010(7)
C2 0.0350(9) 0.0295(9) 0.0386(9) 0.0022(7) 0.0030(7) -0.0007(7)
O1 0.0449(8) 0.0756(12) 0.0423(9) -0.0124(8) 0.0061(7) -0.0104(8)
C21 0.0378(10) 0.0345(10) 0.0466(11) -0.0006(8) 0.0018(8) 0.0012(8)
C4 0.0352(10) 0.063(2) 0.0615(15) 0.0057(10) 0.0075(10) 0.0045(12)
C3 0.0395(10) 0.0375(10) 0.0570(13) 0.0089(8) 0.0033(9) -0.0007(9)
C6 0.0613(15) 0.0340(11) 0.067(2) -0.0093(10) 0.0056(12) -0.0065(10)
C5 0.0385(11) 0.0499(13) 0.0636(15) -0.0117(9) 0.0025(10) 0.0008(11)
C7 0.073(2) 0.099(3) 0.053(2) 0.022(2) -0.0136(14) -0.025(2)
O3 0.0709(14) 0.100(2) 0.0765(15) 0.0041(13) 0.0148(12) 0.0461(14)
C22 0.0489(12) 0.0605(15) 0.0557(14) -0.0078(11) 0.0106(10) 0.0086(12)
C23 0.057(2) 0.137(4) 0.076(2) -0.006(2) 0.026(2) 0.004(2)

loop_
_atom_site_label
_atom_site_fract_x
_atom_site_fract_y
_atom_site_fract_z
_atom_site_U_iso_or_equiv
_atom_site_thermal_displace_type
_atom_site_calc_flag
_atom_site_refinement_flags
_atom_site_occupancy
_atom_site_disorder_group
_atom_site_type_symbol
S1 0.23178(6) 0.87676(5) 0.41472(5) 0.0407(2) Uani d . 1 . S
S2 0.25640(7) 0.83861(6) 0.18399(5) 0.0488(2) Uani d . 1 . S
O2 0.5019(2) 0.9562(2) 0.3497(2) 0.0494(4) Uani d . 1 . O
H2 0.567(3) 0.988(3) 0.387(3) 0.058(9) Uiso d . 1 . H
C2 0.2455(2) 0.9689(2) 0.2843(2) 0.0346(4) Uani d . 1 . C
O1 0.2504(2) 0.9642(2) 0.51521(15) 0.0543(5) Uani d . 1 . O
C21 0.3937(2) 1.0425(2) 0.2994(2) 0.0401(4) Uani d . 1 . C
C4 -0.0247(3) 0.9601(3) 0.2878(2) 0.0533(6) Uani d . 1 . C
H41 -0.1007(3) 1.0109(3) 0.3164(2) 0.089(3) Uiso calc R 1 . H
H42 -0.0705(3) 0.9193(3) 0.2173(2) 0.089(3) Uiso calc R 1 . H
C3 0.1018(2) 1.0437(2) 0.2640(2) 0.0451(5) Uani d . 1 . C
H31 0.1096(2) 1.1169(2) 0.3143(2) 0.089(3) Uiso calc R 1 . H
H32 0.0829(2) 1.0732(2) 0.1850(2) 0.089(3) Uiso calc R 1 . H
C6 0.3954(3) 1.1617(2) 0.3710(3) 0.0544(6) Uani d . 1 . C
H61 0.3756(3) 1.1405(2) 0.4465(3) 0.089(3) Uiso calc R 1 . H
H62 0.3197(3) 1.2189(2) 0.3351(3) 0.089(3) Uiso calc R 1 . H
H63 0.4919(3) 1.2014(2) 0.3767(3) 0.089(3) Uiso calc R 1 . H
C5 0.0332(3) 0.8616(3) 0.3752(2) 0.0513(6) Uani d . 1 . C
H51 0.0094(3) 0.7779(3) 0.3436(2) 0.089(3) Uiso calc R 1 . H
H52 -0.0151(3) 0.8714(3) 0.4429(2) 0.089(3) Uiso calc R 1 . H
C7 0.1318(4) 0.8778(4) 0.0579(3) 0.0773(10) Uani d . 1 . C
H71 0.1332(4) 0.8120(4) 0.0018(3) 0.089(3) Uiso calc R 1 . H
H72 0.1624(4) 0.9562(4) 0.0274(3) 0.089(3) Uiso calc R 1 . H
H73 0.0322(4) 0.8866(4) 0.0760(3) 0.089(3) Uiso calc R 1 . H
O3 0.3320(3) 1.1387(3) 0.1176(2) 0.0822(8) Uani d . 1 . O
C22 0.4258(3) 1.0833(3) 0.1813(2) 0.0548(6) Uani d . 1 . C
C23 0.5765(4) 1.0591(5) 0.1524(3) 0.0881(12) Uani d . 1 . C
H231 0.5813(4) 1.0893(5) 0.0761(3) 0.089(3) Uiso calc R 1 . H
H232 0.5965(4) 0.9698(5) 0.1560(3) 0.089(3) Uiso calc R 1 . H
H233 0.6500(4) 1.1025(5) 0.2062(3) 0.089(3) Uiso calc R 1 . H

loop_
_atom_type_symbol
_atom_type_description
_atom_type_scat_dispersion_real
_atom_type_scat_dispersion_imag
_atom_type_scat_source
C C 0.0033 0.0016 'International Tables Vol C Tables 4.2.6.8 and 6.1.1.4'
H H 0.0000 0.0000 'International Tables Vol C Tables 4.2.6.8 and 6.1.1.4'
O O 0.0106 0.0060 'International Tables Vol C Tables 4.2.6.8 and 6.1.1.4'
S S 0.1246 0.1234 'International Tables Vol C Tables 4.2.6.8 and 6.1.1.4'

loop_
_geom_angle_atom_site_label_1
_geom_angle_atom_site_label_2
_geom_angle_atom_site_label_3
_geom_angle
_geom_angle_publ_flag
O1 S1 C5 104.38(12) y
O1 S1 C2 108.72(11) y
C5 S1 C2 91.33(11) y
C7 S2 C2 106.01(14) y
C21 O2 H2 113.(3) y
C3 C2 C21 117.9(2) y
C3 C2 S2 115.01(15) y
C21 C2 S2 108.91(14) y
C3 C2 S1 104.11(15) y
C21 C2 S1 109.92(14) y
S2 C2 S1 99.09(10) y
O2 C21 C6 111.1(2) y
O2 C21 C22 110.6(2) y
C6 C21 C22 106.5(2) y
O2 C21 C2 105.0(2) y
C6 C21 C2 114.8(2) y
C22 C21 C2 108.8(2) y
C5 C4 C3 109.9(2) y
C5 C4 H41 109.7(2) no
C3 C4 H41 109.69(14) no
C5 C4 H42 109.7(2) no
C3 C4 H42 109.69(15) no
H41 C4 H42 108.2 no
C4 C3 C2 108.8(2) y
C4 C3 H31 109.91(15) no
C2 C3 H31 109.91(12) no
C4 C3 H32 109.92(14) no
C2 C3 H32 109.92(13) no
H31 C3 H32 108.3 no
C21 C6 H61 109.47(14) no
C21 C6 H62 109.47(14) no
H61 C6 H62 109.5 no
C21 C6 H63 109.47(14) no
H61 C6 H63 109.5 no
H62 C6 H63 109.5 no
C4 C5 S1 110.3(2) y
C4 C5 H51 109.6(2) no
S1 C5 H51 109.60(10) no
C4 C5 H52 109.6(2) no
S1 C5 H52 109.59(10) no
H51 C5 H52 108.1 no
S2 C7 H71 109.47(12) no
S2 C7 H72 109.5(2) no
H71 C7 H72 109.5 no
S2 C7 H73 109.47(13) no
H71 C7 H73 109.5 no
H72 C7 H73 109.5 no
O3 C22 C23 122.0(3) y
O3 C22 C21 119.7(3) y
C23 C22 C21 118.2(3) y
C22 C23 H231 109.5(2) no
C22 C23 H232 109.5(2) no
H231 C23 H232 109.5 no
C22 C23 H233 109.5(2) no
H231 C23 H233 109.5 no
H232 C23 H233 109.5 no

loop_
_geom_bond_atom_site_label_1
_geom_bond_atom_site_label_2
_geom_bond_site_symmetry_2
_geom_bond_distance
_geom_bond_publ_flag
S1 O1 . 1.489(2) yes
S1 C5 . 1.789(3) yes
S1 C2 . 1.837(2) yes
S2 C7 . 1.768(3) yes
S2 C2 . 1.826(2) yes
O2 C21 . 1.399(3) yes
O2 H2 . 0.75(3) no
C2 C3 . 1.506(3) yes
C2 C21 . 1.534(3) yes
C21 C6 . 1.514(3) yes
C21 C22 . 1.525(4) yes
C4 C5 . 1.499(4) yes
C4 C3 . 1.503(4) yes
C4 H41 . 0.97 no
C4 H42 . 0.97 no
C3 H31 . 0.97 no
C3 H32 . 0.97 no
C6 H61 . 0.96 no
C6 H62 . 0.96 no
C6 H63 . 0.96 no
C5 H51 . 0.97 no
C5 H52 . 0.97 no
C7 H71 . 0.96 no
C7 H72 . 0.96 no
C7 H73 . 0.96 no
O3 C22 . 1.194(4) yes
C22 C23 . 1.475(4) yes
C23 H231 . 0.96 no
C23 H232 . 0.96 no
C23 H233 . 0.96 no

loop_
_geom_torsion_atom_site_label_1
_geom_torsion_atom_site_label_2
_geom_torsion_atom_site_label_3
_geom_torsion_atom_site_label_4
_geom_torsion
_geom_torsion_publ_flag
C7 S2 C2 C3 24.2(2) no
C7 S2 C2 C21 -110.6(2) no
C7 S2 C2 S1 134.5(2) no
O1 S1 C2 C3 -71.8(2) no
C5 S1 C2 C3 33.9(2) no
O1 S1 C2 C21 55.4(2) no
C5 S1 C2 C21 161.1(2) no
O1 S1 C2 S2 169.44(9) no
C5 S1 C2 S2 -84.89(12) no
C3 C2 C21 O2 162.9(2) no
S2 C2 C21 O2 -63.7(2) no
S1 C2 C21 O2 43.8(2) no
C3 C2 C21 C6 40.6(3) no
S2 C2 C21 C6 174.0(2) no
S1 C2 C21 C6 -78.5(2) no
C3 C2 C21 C22 -78.7(3) no
S2 C2 C21 C22 54.7(2) no
S1 C2 C21 C22 162.3(2) no
C5 C4 C3 C2 28.2(3) no
C21 C2 C3 C4 -162.7(2) no
S2 C2 C3 C4 66.6(2) no
S1 C2 C3 C4 -40.7(2) no
C3 C4 C5 S1 -2.0(3) no
O1 S1 C5 C4 90.8(2) no
C2 S1 C5 C4 -18.9(2) no
O2 C21 C22 O3 166.9(3) no
C6 C21 C22 O3 -72.3(3) no
C2 C21 C22 O3 52.0(4) no
O2 C21 C22 C23 -16.6(4) no
C6 C21 C22 C23 104.2(3) no
C2 C21 C22 C23 -131.5(3) no
